data_7051776
loop_
_publ_author_name
'Plutnar, Jan'
'Havl\'i\<ckov\'a, Jana'
'Kotek, Jan'
'Hermann, Petr'
'Luke\<s, Ivan'

_publ_section_title
;
 Unsymmetrically substituted side-bridged cyclam derivatives and their
 Cu(ii) and Zn(ii) complexes
;
_journal_issue 3
_journal_name_full 'New Journal of Chemistry'
_journal_page_first 496
_journal_paper_doi 10.1039/b709747f
_journal_volume 32
_journal_year 2008
_chemical_compound_source 'synthesized by the authors'
_chemical_formula_moiety 'C19 H31 Br Cu N5 O2, F6 P'
_chemical_formula_sum 'C19 H31 Br Cu F6 N5 O2 P'
_chemical_formula_weight 649.91
_chemical_name_systematic
;
?
;
_space_group_IT_number 2
_symmetry_cell_setting triclinic
_symmetry_space_group_name_Hall '-P 1'
_symmetry_space_group_name_H-M 'P -1'
_atom_sites_solution_hydrogens geom
_atom_sites_solution_primary direct
_atom_sites_solution_secondary difmap
_audit_creation_method SHELXL-97
_cell_angle_alpha 73.592(3)
_cell_angle_beta 84.539(5)
_cell_angle_gamma 80.636(4)
_cell_formula_units_Z 2
_cell_length_a 6.9960(4)
_cell_length_b 10.2570(8)
_cell_length_c 17.8780(15)
_cell_measurement_reflns_used 9051
_cell_measurement_temperature 150(1)
_cell_measurement_theta_max 27.47
_cell_measurement_theta_min 1.00
_cell_volume 1212.60(16)
_computing_cell_refinement 'COLLECT and DENZO'
_computing_data_collection 'COLLECT (Hooft, 1998) and DENZO (Otwinowski & Minor, 1997)'
_computing_data_reduction 'COLLECT and DENZO'
_computing_structure_refinement 'SHELXL-97 (Sheldrick, 1997)'
_computing_structure_solution 'SIR92 (Altomare et al., 1994)'
_diffrn_ambient_temperature 150(1)
_diffrn_detector_area_resol_mean 9.091
_diffrn_measured_fraction_theta_full 0.918
_diffrn_measured_fraction_theta_max 0.918
_diffrn_measurement_device_type 'Nonius KappaCCD area detector'
_diffrn_measurement_method '\f and \w scans to fill the Ewald sphere'
_diffrn_radiation_monochromator graphite
_diffrn_radiation_source 'fine-focus sealed tube'
_diffrn_radiation_type MoK\a
_diffrn_radiation_wavelength 0.71073
_diffrn_reflns_av_R_equivalents 0.0367
_diffrn_reflns_av_sigmaI/netI 0.0695
_diffrn_reflns_limit_h_max 7
_diffrn_reflns_limit_h_min -8
_diffrn_reflns_limit_k_max 13
_diffrn_reflns_limit_k_min -13
_diffrn_reflns_limit_l_max 23
_diffrn_reflns_limit_l_min -23
_diffrn_reflns_number 9051
_diffrn_reflns_theta_full 27.47
_diffrn_reflns_theta_max 27.47
_diffrn_reflns_theta_min 2.09
_diffrn_standards_number 0
_exptl_absorpt_coefficient_mu 2.688
_exptl_absorpt_correction_type none
_exptl_crystal_colour blue
_exptl_crystal_density_diffrn 1.780
_exptl_crystal_density_method 'not measured'
_exptl_crystal_description plate
_exptl_crystal_F_000 658
_exptl_crystal_size_max 0.30
_exptl_crystal_size_mid 0.25
_exptl_crystal_size_min 0.05
_refine_diff_density_max 2.544
_refine_diff_density_min -1.984
_refine_diff_density_rms 0.452
_refine_ls_extinction_coef 0.32(4)
_refine_ls_extinction_expression Fc^*^=kFc[1+0.001xFc^2^\l^3^/sin(2\q)]^-1/4^
_refine_ls_extinction_method SHELXL
_refine_ls_goodness_of_fit_ref 1.973
_refine_ls_hydrogen_treatment constr
_refine_ls_matrix_type full
_refine_ls_number_parameters 327
_refine_ls_number_reflns 5090
_refine_ls_number_restraints 0
_refine_ls_restrained_S_all 1.973
_refine_ls_R_factor_all 0.2134
_refine_ls_R_factor_gt 0.1759
_refine_ls_shift/su_max 0.002
_refine_ls_shift/su_mean 0.000
_refine_ls_structure_factor_coef Fsqd
_refine_ls_weighting_details 'calc w=1/[\s^2^(Fo^2^)+(0.2000P)^2^+0.0000P] where P=(Fo^2^+2Fc^2^)/3'
_refine_ls_weighting_scheme calc
_refine_ls_wR_factor_gt 0.4889
_refine_ls_wR_factor_ref 0.5043
_reflns_number_gt 3452
_reflns_number_total 5090
_reflns_threshold_expression >2sigma(I)
_cod_data_source_file b709747f.txt
_cod_data_source_block pled
_cod_database_code 7051776

loop_
_symmetry_equiv_pos_as_xyz
'x, y, z'
'-x, -y, -z'

loop_
_atom_site_label
_atom_site_type_symbol
_atom_site_fract_x
_atom_site_fract_y
_atom_site_fract_z
_atom_site_U_iso_or_equiv
_atom_site_adp_type
_atom_site_occupancy
_atom_site_symmetry_multiplicity
_atom_site_calc_flag
_atom_site_refinement_flags
_atom_site_disorder_assembly
_atom_site_disorder_group
Cu1 Cu 0.5076(3) 0.4085(2) 0.75798(14) 0.0710(10) Uani 1 1 d . . .
Br1A Br 0.1381(7) 0.4825(9) 0.7092(6) 0.061(2) Uani 0.59(2) 1 d P . .
Br1B Br 0.1021(9) 0.5324(9) 0.6679(9) 0.054(3) Uani 0.41(2) 1 d P . .
N1 N 0.4414(15) 0.2569(10) 0.8582(6) 0.035(2) Uani 1 1 d . . .
C2 C 0.370(2) 0.1317(16) 0.8516(9) 0.050(3) Uani 1 1 d . . .
H21 H 0.2333 0.1541 0.8405 0.060 Uiso 1 1 calc R . .
H22 H 0.3814 0.0620 0.9012 0.060 Uiso 1 1 calc R . .
C3 C 0.480(3) 0.0739(15) 0.7880(9) 0.058(4) Uani 1 1 d . . .
H31 H 0.6109 0.0394 0.8051 0.069 Uiso 1 1 calc R . .
H32 H 0.4219 -0.0053 0.7873 0.069 Uiso 1 1 calc R . .
C4 C 0.498(2) 0.1518(16) 0.7108(10) 0.059(4) Uani 1 1 d . . .
H41 H 0.3693 0.1858 0.6918 0.070 Uiso 1 1 calc R . .
H42 H 0.5631 0.0920 0.6799 0.070 Uiso 1 1 calc R . .
N5 N 0.6089(14) 0.2736(11) 0.6966(7) 0.041(3) Uani 1 1 d . . .
C6 C 0.5782(19) 0.3607(16) 0.6205(9) 0.050(4) Uani 1 1 d . . .
H61 H 0.4421 0.3721 0.6102 0.060 Uiso 1 1 calc R . .
H62 H 0.6524 0.3184 0.5827 0.060 Uiso 1 1 calc R . .
C7 C 0.638(2) 0.5005(16) 0.6109(9) 0.055(4) Uani 1 1 d . . .
H71 H 0.7784 0.4922 0.6084 0.066 Uiso 1 1 calc R . .
H72 H 0.5923 0.5628 0.5622 0.066 Uiso 1 1 calc R . .
N8 N 0.5574(15) 0.5580(12) 0.6766(7) 0.046(3) Uani 1 1 d . . .
H81 H 0.4356 0.5958 0.6612 0.055 Uiso 1 1 calc R . .
C9 C 0.639(2) 0.6796(13) 0.6801(8) 0.050(3) Uani 1 1 d . . .
H91 H 0.6022 0.7569 0.6357 0.060 Uiso 1 1 calc R . .
H92 H 0.7797 0.6606 0.6798 0.060 Uiso 1 1 calc R . .
C10 C 0.5535(17) 0.7117(12) 0.7586(8) 0.039(3) Uani 1 1 d . . .
H101 H 0.5765 0.8028 0.7578 0.047 Uiso 1 1 calc R . .
H102 H 0.4143 0.7113 0.7625 0.047 Uiso 1 1 calc R . .
C11 C 0.643(2) 0.6077(13) 0.8300(8) 0.045(3) Uani 1 1 d . . .
H111 H 0.7830 0.5929 0.8213 0.054 Uiso 1 1 calc R . .
H112 H 0.6138 0.6438 0.8751 0.054 Uiso 1 1 calc R . .
N12 N 0.5686(13) 0.4784(9) 0.8453(5) 0.029(2) Uani 1 1 d . . .
C13 C 0.3708(18) 0.4826(13) 0.8868(8) 0.042(3) Uani 1 1 d . . .
H131 H 0.2851 0.5631 0.8600 0.050 Uiso 1 1 calc R . .
H132 H 0.3801 0.4860 0.9400 0.050 Uiso 1 1 calc R . .
C14 C 0.2911(19) 0.3491(14) 0.8864(11) 0.057(4) Uani 1 1 d . . .
H141 H 0.2461 0.3037 0.9389 0.069 Uiso 1 1 calc R . .
H142 H 0.1819 0.3727 0.8532 0.069 Uiso 1 1 calc R . .
C15 C 0.7041(16) 0.3592(12) 0.8901(7) 0.035(3) Uani 1 1 d . . .
H151 H 0.7284 0.3735 0.9395 0.041 Uiso 1 1 calc R . .
H152 H 0.8269 0.3501 0.8606 0.041 Uiso 1 1 calc R . .
C16 C 0.6093(19) 0.2296(12) 0.9043(8) 0.041(3) Uani 1 1 d . . .
H161 H 0.7021 0.1577 0.8906 0.049 Uiso 1 1 calc R . .
H162 H 0.5707 0.1977 0.9593 0.049 Uiso 1 1 calc R . .
C20 C 0.8303(15) 0.2205(12) 0.7113(7) 0.033(3) Uani 1 1 d . . .
H201 H 0.8933 0.2987 0.7102 0.040 Uiso 1 1 calc R . .
H202 H 0.8397 0.1589 0.7636 0.040 Uiso 1 1 calc R . .
C21 C 0.9423(16) 0.1475(12) 0.6556(7) 0.032(2) Uani 1 1 d . . .
C22 C 0.9741(16) 0.0023(12) 0.6781(7) 0.036(3) Uani 1 1 d . . .
H221 H 0.9221 -0.0461 0.7257 0.043 Uiso 1 1 calc R . .
C23 C 1.0833(18) -0.0678(13) 0.6288(7) 0.037(3) Uani 1 1 d . . .
H231 H 1.0951 -0.1630 0.6410 0.045 Uiso 1 1 calc R . .
C24 C 1.1724(16) 0.0032(12) 0.5627(7) 0.036(3) Uani 1 1 d . . .
C25 C 1.1448(17) 0.1465(12) 0.5384(7) 0.039(3) Uani 1 1 d . . .
H251 H 1.1990 0.1930 0.4907 0.046 Uiso 1 1 calc R . .
C26 C 1.0346(16) 0.2185(11) 0.5867(6) 0.030(2) Uani 1 1 d . . .
H261 H 1.0224 0.3139 0.5733 0.036 Uiso 1 1 calc R . .
N24 N 1.2958(14) -0.0655(14) 0.5077(7) 0.044(3) Uani 1 1 d . . .
O241 O 1.3310(15) -0.1975(11) 0.5352(6) 0.060(3) Uani 1 1 d . . .
O242 O 1.3483(12) -0.0041(10) 0.4462(6) 0.043(2) Uani 1 1 d . . .
P3 P 1.0070(5) -0.1839(3) 0.91437(18) 0.0346(9) Uani 1 1 d . . .
F4 F 1.0000(11) -0.1440(8) 0.9943(4) 0.0472(19) Uani 1 1 d . . .
F5 F 1.0060(10) -0.3422(6) 0.9608(4) 0.0406(17) Uani 1 1 d . . .
F6 F 1.0002(11) -0.0244(7) 0.8659(4) 0.0471(19) Uani 1 1 d . . .
F7 F 1.0171(15) -0.2248(8) 0.8334(5) 0.061(2) Uani 1 1 d . . .
F9 F 0.7712(10) -0.1670(8) 0.9180(6) 0.061(2) Uani 1 1 d . . .
F10 F 1.2395(10) -0.2029(7) 0.9099(4) 0.0451(18) Uani 1 1 d . . .

loop_
_atom_site_aniso_label
_atom_site_aniso_U_11
_atom_site_aniso_U_22
_atom_site_aniso_U_33
_atom_site_aniso_U_23
_atom_site_aniso_U_13
_atom_site_aniso_U_12
Cu1 0.0665(16) 0.0656(15) 0.0863(18) -0.0321(12) -0.0113(11) 0.0001(11)
Br1A 0.0365(17) 0.058(3) 0.098(5) -0.040(3) -0.016(2) 0.0063(19)
Br1B 0.027(2) 0.039(3) 0.101(7) -0.025(4) -0.017(3) -0.0002(17)
N1 0.040(6) 0.036(5) 0.034(5) -0.017(4) 0.003(4) -0.002(4)
C2 0.033(7) 0.068(9) 0.065(9) -0.037(7) 0.010(6) -0.026(6)
C3 0.069(10) 0.046(8) 0.061(10) -0.015(7) -0.002(7) -0.015(7)
C4 0.039(8) 0.069(10) 0.096(12) -0.059(9) 0.020(7) -0.036(7)
N5 0.022(5) 0.055(7) 0.061(7) -0.035(6) -0.006(4) -0.007(4)
C6 0.033(7) 0.068(9) 0.069(10) -0.053(8) -0.001(6) -0.005(6)
C7 0.054(9) 0.069(10) 0.053(8) -0.041(7) -0.013(6) 0.008(7)
N8 0.029(5) 0.053(7) 0.059(7) -0.031(6) -0.011(4) 0.016(5)
C9 0.073(10) 0.030(6) 0.045(8) -0.009(5) -0.015(6) 0.002(6)
C10 0.032(6) 0.027(5) 0.065(8) -0.023(6) -0.008(5) 0.001(5)
C11 0.051(8) 0.043(7) 0.057(8) -0.029(6) -0.002(6) -0.022(6)
N12 0.029(5) 0.029(5) 0.037(5) -0.019(4) -0.003(4) -0.003(4)
C13 0.033(7) 0.038(7) 0.059(8) -0.018(6) 0.003(5) -0.014(5)
C14 0.024(6) 0.034(7) 0.114(13) -0.028(8) 0.014(7) -0.002(5)
C15 0.020(5) 0.040(6) 0.046(7) -0.013(5) -0.009(4) -0.005(4)
C16 0.043(7) 0.027(6) 0.055(8) -0.012(5) -0.008(6) -0.005(5)
C20 0.021(5) 0.041(6) 0.046(7) -0.025(5) 0.008(4) -0.011(5)
C21 0.025(5) 0.034(6) 0.042(6) -0.022(5) -0.002(4) 0.005(4)
C22 0.024(6) 0.034(6) 0.049(7) -0.012(5) 0.002(5) -0.004(5)
C23 0.046(7) 0.037(6) 0.033(6) -0.022(5) -0.004(5) 0.005(5)
C24 0.018(5) 0.043(7) 0.058(8) -0.033(6) -0.019(5) 0.006(5)
C25 0.034(6) 0.034(6) 0.039(7) -0.003(5) 0.014(5) -0.002(5)
C26 0.035(6) 0.026(5) 0.028(6) -0.008(4) 0.002(4) 0.001(4)
N24 0.020(5) 0.070(8) 0.053(7) -0.039(6) -0.018(5) 0.012(5)
O241 0.055(6) 0.059(7) 0.076(7) -0.044(6) -0.006(5) 0.010(5)
O242 0.023(4) 0.066(6) 0.047(6) -0.033(5) -0.005(4) 0.009(4)
P3 0.0385(18) 0.0250(15) 0.0418(19) -0.0090(12) -0.0096(12) -0.0046(12)
F4 0.056(5) 0.040(4) 0.052(4) -0.024(3) -0.005(3) -0.003(3)
F5 0.051(4) 0.025(3) 0.041(4) -0.002(3) -0.003(3) -0.006(3)
F6 0.054(5) 0.027(4) 0.060(5) -0.006(3) -0.015(3) -0.008(3)
F7 0.095(7) 0.041(4) 0.052(5) -0.017(4) -0.023(4) -0.005(4)
F9 0.023(4) 0.044(4) 0.116(7) -0.017(4) -0.033(4) 0.004(3)
F10 0.038(4) 0.039(4) 0.059(5) -0.014(3) 0.008(3) -0.013(3)

loop_
_atom_type_symbol
_atom_type_description
_atom_type_scat_dispersion_real
_atom_type_scat_dispersion_imag
_atom_type_scat_source
C C 0.0033 0.0016 'International Tables Vol C Tables 4.2.6.8 and 6.1.1.4'
H H 0.0000 0.0000 'International Tables Vol C Tables 4.2.6.8 and 6.1.1.4'
N N 0.0061 0.0033 'International Tables Vol C Tables 4.2.6.8 and 6.1.1.4'
F F 0.0171 0.0103 'International Tables Vol C Tables 4.2.6.8 and 6.1.1.4'
P P 0.1023 0.0942 'International Tables Vol C Tables 4.2.6.8 and 6.1.1.4'
O O 0.0106 0.0060 'International Tables Vol C Tables 4.2.6.8 and 6.1.1.4'
Cu Cu 0.3201 1.2651 'International Tables Vol C Tables 4.2.6.8 and 6.1.1.4'
Br Br -0.2901 2.4595 'International Tables Vol C Tables 4.2.6.8 and 6.1.1.4'

loop_
_geom_angle_atom_site_label_1
_geom_angle_atom_site_label_2
_geom_angle_atom_site_label_3
_geom_angle
_geom_angle_site_symmetry_1
_geom_angle_site_symmetry_3
_geom_angle_publ_flag
N8 Cu1 N12 97.8(4) . . ?
N8 Cu1 N5 93.4(5) . . ?
N12 Cu1 N5 142.8(4) . . ?
N8 Cu1 N1 172.9(4) . . ?
N12 Cu1 N1 76.1(4) . . ?
N5 Cu1 N1 93.7(4) . . ?
N8 Cu1 Br1A 83.5(4) . . ?
N12 Cu1 Br1A 116.5(3) . . ?
N5 Cu1 Br1A 99.9(3) . . ?
N1 Cu1 Br1A 95.9(4) . . ?
Br1B Br1A Cu1 128.0(5) . . ?
C16 N1 C14 109.6(11) . . ?
C16 N1 C2 114.5(10) . . ?
C14 N1 C2 112.7(10) . . ?
C16 N1 Cu1 104.5(8) . . ?
C14 N1 Cu1 93.2(8) . . ?
C2 N1 Cu1 120.2(8) . . ?
N1 C2 C3 112.7(10) . . ?
N1 C2 H21 109.1 . . ?
C3 C2 H21 109.1 . . ?
N1 C2 H22 109.1 . . ?
C3 C2 H22 109.1 . . ?
H21 C2 H22 107.8 . . ?
C4 C3 C2 122.7(14) . . ?
C4 C3 H31 106.7 . . ?
C2 C3 H31 106.7 . . ?
C4 C3 H32 106.7 . . ?
C2 C3 H32 106.7 . . ?
H31 C3 H32 106.6 . . ?
C3 C4 N5 115.9(12) . . ?
C3 C4 H41 108.3 . . ?
N5 C4 H41 108.3 . . ?
C3 C4 H42 108.3 . . ?
N5 C4 H42 108.3 . . ?
H41 C4 H42 107.4 . . ?
C6 N5 C4 109.7(11) . . ?
C6 N5 C20 112.8(9) . . ?
C4 N5 C20 109.7(10) . . ?
C6 N5 Cu1 98.9(8) . . ?
C4 N5 Cu1 115.6(8) . . ?
C20 N5 Cu1 109.8(6) . . ?
N5 C6 C7 111.6(10) . . ?
N5 C6 H61 109.3 . . ?
C7 C6 H61 109.3 . . ?
N5 C6 H62 109.3 . . ?
C7 C6 H62 109.3 . . ?
H61 C6 H62 108.0 . . ?
N8 C7 C6 111.3(13) . . ?
N8 C7 H71 109.4 . . ?
C6 C7 H71 109.4 . . ?
N8 C7 H72 109.4 . . ?
C6 C7 H72 109.4 . . ?
H71 C7 H72 108.0 . . ?
C9 N8 C7 114.6(12) . . ?
C9 N8 Cu1 127.9(9) . . ?
C7 N8 Cu1 105.4(9) . . ?
C9 N8 H81 101.6 . . ?
C7 N8 H81 101.6 . . ?
Cu1 N8 H81 101.6 . . ?
N8 C9 C10 105.9(11) . . ?
N8 C9 H91 110.5 . . ?
C10 C9 H91 110.5 . . ?
N8 C9 H92 110.5 . . ?
C10 C9 H92 110.5 . . ?
H91 C9 H92 108.7 . . ?
C11 C10 C9 112.3(10) . . ?
C11 C10 H101 109.1 . . ?
C9 C10 H101 109.1 . . ?
C11 C10 H102 109.1 . . ?
C9 C10 H102 109.1 . . ?
H101 C10 H102 107.9 . . ?
N12 C11 C10 110.7(10) . . ?
N12 C11 H111 109.5 . . ?
C10 C11 H111 109.5 . . ?
N12 C11 H112 109.5 . . ?
C10 C11 H112 109.5 . . ?
H111 C11 H112 108.1 . . ?
C11 N12 C15 112.6(10) . . ?
C11 N12 C13 111.9(9) . . ?
C15 N12 C13 110.0(9) . . ?
C11 N12 Cu1 121.1(8) . . ?
C15 N12 Cu1 101.6(7) . . ?
C13 N12 Cu1 98.3(7) . . ?
N12 C13 C14 107.0(9) . . ?
N12 C13 H131 110.3 . . ?
C14 C13 H131 110.3 . . ?
N12 C13 H132 110.3 . . ?
C14 C13 H132 110.3 . . ?
H131 C13 H132 108.6 . . ?
N1 C14 C13 110.3(10) . . ?
N1 C14 H141 109.6 . . ?
C13 C14 H141 109.6 . . ?
N1 C14 H142 109.6 . . ?
C13 C14 H142 109.6 . . ?
H141 C14 H142 108.1 . . ?
N12 C15 C16 108.1(9) . . ?
N12 C15 H151 110.1 . . ?
C16 C15 H151 110.1 . . ?
N12 C15 H152 110.1 . . ?
C16 C15 H152 110.1 . . ?
H151 C15 H152 108.4 . . ?
N1 C16 C15 110.5(10) . . ?
N1 C16 H161 109.5 . . ?
C15 C16 H161 109.5 . . ?
N1 C16 H162 109.5 . . ?
C15 C16 H162 109.5 . . ?
H161 C16 H162 108.1 . . ?
C21 C20 N5 116.9(9) . . ?
C21 C20 H201 108.1 . . ?
N5 C20 H201 108.1 . . ?
C21 C20 H202 108.1 . . ?
N5 C20 H202 108.1 . . ?
H201 C20 H202 107.3 . . ?
C26 C21 C22 119.2(9) . . ?
C26 C21 C20 121.7(10) . . ?
C22 C21 C20 118.6(10) . . ?
C23 C22 C21 119.8(11) . . ?
C23 C22 H221 120.1 . . ?
C21 C22 H221 120.1 . . ?
C24 C23 C22 119.7(11) . . ?
C24 C23 H231 120.1 . . ?
C22 C23 H231 120.1 . . ?
C23 C24 C25 122.1(10) . . ?
C23 C24 N24 122.7(11) . . ?
C25 C24 N24 115.1(12) . . ?
C26 C25 C24 118.8(10) . . ?
C26 C25 H251 120.6 . . ?
C24 C25 H251 120.6 . . ?
C25 C26 C21 120.0(10) . . ?
C25 C26 H261 120.0 . . ?
C21 C26 H261 120.0 . . ?
O242 N24 O241 124.8(10) . . ?
O242 N24 C24 122.0(12) . . ?
O241 N24 C24 113.2(12) . . ?
F4 P3 F5 90.7(4) . . ?
F4 P3 F10 90.7(4) . . ?
F5 P3 F10 91.6(4) . . ?
F4 P3 F7 179.3(5) . . ?
F5 P3 F7 89.3(4) . . ?
F10 P3 F7 88.6(5) . . ?
F4 P3 F6 90.6(4) . . ?
F5 P3 F6 177.7(4) . . ?
F10 P3 F6 90.3(4) . . ?
F7 P3 F6 89.5(4) . . ?
F4 P3 F9 90.3(5) . . ?
F5 P3 F9 87.8(4) . . ?
F10 P3 F9 178.9(5) . . ?
F7 P3 F9 90.4(5) . . ?
F6 P3 F9 90.2(4) . . ?

loop_
_geom_bond_atom_site_label_1
_geom_bond_atom_site_label_2
_geom_bond_distance
_geom_bond_site_symmetry_2
_geom_bond_publ_flag
Cu1 N8 1.846(13) . ?
Cu1 N12 1.997(9) . ?
Cu1 N5 2.003(10) . ?
Cu1 N1 2.085(10) . ?
Cu1 Br1A 2.726(8) . ?
Br1A Br1B 0.807(6) . ?
N1 C16 1.443(17) . ?
N1 C14 1.449(15) . ?
N1 C2 1.491(16) . ?
C2 C3 1.52(2) . ?
C2 H21 0.9700 . ?
C2 H22 0.9700 . ?
C3 C4 1.39(2) . ?
C3 H31 0.9700 . ?
C3 H32 0.9700 . ?
C4 N5 1.523(16) . ?
C4 H41 0.9700 . ?
C4 H42 0.9700 . ?
N5 C6 1.414(19) . ?
N5 C20 1.577(14) . ?
C6 C7 1.52(2) . ?
C6 H61 0.9700 . ?
C6 H62 0.9700 . ?
C7 N8 1.484(16) . ?
C7 H71 0.9700 . ?
C7 H72 0.9700 . ?
N8 C9 1.473(18) . ?
N8 H81 0.9100 . ?
C9 C10 1.573(19) . ?
C9 H91 0.9700 . ?
C9 H92 0.9700 . ?
C10 C11 1.53(2) . ?
C10 H101 0.9700 . ?
C10 H102 0.9700 . ?
C11 N12 1.449(15) . ?
C11 H111 0.9700 . ?
C11 H112 0.9700 . ?
N12 C15 1.500(15) . ?
N12 C13 1.507(15) . ?
C13 C14 1.561(17) . ?
C13 H131 0.9700 . ?
C13 H132 0.9700 . ?
C14 H141 0.9700 . ?
C14 H142 0.9700 . ?
C15 C16 1.529(16) . ?
C15 H151 0.9700 . ?
C15 H152 0.9700 . ?
C16 H161 0.9700 . ?
C16 H162 0.9700 . ?
C20 C21 1.500(15) . ?
C20 H201 0.9700 . ?
C20 H202 0.9700 . ?
C21 C26 1.400(17) . ?
C21 C22 1.414(16) . ?
C22 C23 1.389(16) . ?
C22 H221 0.9300 . ?
C23 C24 1.355(19) . ?
C23 H231 0.9300 . ?
C24 C25 1.396(17) . ?
C24 N24 1.495(15) . ?
C25 C26 1.391(16) . ?
C25 H251 0.9300 . ?
C26 H261 0.9300 . ?
N24 O242 1.161(15) . ?
N24 O241 1.294(16) . ?
P3 F4 1.588(8) . ?
P3 F5 1.602(7) . ?
P3 F10 1.603(8) . ?
P3 F7 1.610(8) . ?
P3 F6 1.616(7) . ?
P3 F9 1.628(8) . ?
